data_7048257
loop_
_publ_author_name
'Hoshino, Norihisa'
'Fujita, Sena'
'Akutagawa, Tomoyuki'

_publ_section_title
;
 The trinuclear platinum(ii) complex in V\`ezes' red salt as a building
 block of coordination polymers.
;
_journal_issue 1
_journal_name_full 'Dalton transactions (Cambridge, England : 2003)'
_journal_page_first 176
_journal_page_last 181
_journal_paper_doi 10.1039/c8dt04121k
_journal_volume 48
_journal_year 2018
_chemical_formula_moiety 'C24 H48 Ag2 N6 O25 Pt3, C3 H6 O'
_chemical_formula_sum 'C27 H54 Ag2 N6 O26 Pt3'
_chemical_formula_weight 1679.77
_space_group_crystal_system triclinic
_space_group_IT_number 2
_space_group_name_Hall '-P 1'
_space_group_name_H-M_alt 'P -1'
_symmetry_space_group_name_Hall '-P 1'
_symmetry_space_group_name_H-M 'P -1'
_atom_sites_solution_hydrogens geom
_audit_creation_method SHELXL-2018/1
_audit_update_record
;
2018-10-15 deposited with the CCDC.
2018-11-27 downloaded from the CCDC.
;
_cell_angle_alpha 68.585(5)
_cell_angle_beta 84.549(6)
_cell_angle_gamma 87.459(6)
_cell_formula_units_Z 4
_cell_length_a 15.8083(3)
_cell_length_b 16.2005(3)
_cell_length_c 18.9885(3)
_cell_measurement_reflns_used 45735
_cell_measurement_temperature 100(2)
_cell_measurement_theta_max 68.33
_cell_measurement_theta_min 3.09
_cell_volume 4506.5(2)
_computing_cell_refinement 'RAPID AUTO (Rigaku, 2015)'
_computing_data_collection 'RAPID AUTO (Rigaku, 2015)'
_computing_data_reduction 'RAPID AUTO (Rigaku, 2015)'
_computing_molecular_graphics 'ORTEP-3 (Farrugia, 2012)'
_computing_publication_material 'SHELXL-2018/1 (Sheldrick, 2018)'
_computing_structure_refinement 'SHELXL-2018/1 (Sheldrick, 2018)'
_computing_structure_solution 'SHELXT-2014/5 (Sheldrick, 2014)'
_diffrn_ambient_temperature 100(2)
_diffrn_detector_area_resol_mean 10.000
_diffrn_measured_fraction_theta_full 0.985
_diffrn_measured_fraction_theta_max 0.984
_diffrn_measurement_device_type 'Rigaku R-AXIS RAPID'
_diffrn_measurement_method \w
_diffrn_radiation_type CuK\a
_diffrn_radiation_wavelength 1.54187
_diffrn_reflns_av_R_equivalents 0.1174
_diffrn_reflns_av_unetI/netI 0.1119
_diffrn_reflns_Laue_measured_fraction_full 0.985
_diffrn_reflns_Laue_measured_fraction_max 0.984
_diffrn_reflns_limit_h_max 19
_diffrn_reflns_limit_h_min -19
_diffrn_reflns_limit_k_max 19
_diffrn_reflns_limit_k_min -19
_diffrn_reflns_limit_l_max 22
_diffrn_reflns_limit_l_min -22
_diffrn_reflns_number 80654
_diffrn_reflns_point_group_measured_fraction_full 0.985
_diffrn_reflns_point_group_measured_fraction_max 0.984
_diffrn_reflns_theta_full 67.687
_diffrn_reflns_theta_max 68.252
_diffrn_reflns_theta_min 3.090
_diffrn_source 'rotating-anode X-ray tube'
_exptl_absorpt_coefficient_mu 24.676
_exptl_absorpt_correction_T_max 1.0000
_exptl_absorpt_correction_T_min 0.3868
_exptl_absorpt_correction_type empirical
_exptl_absorpt_process_details 'ABSCOR (Rigaku, 2010)'
_exptl_crystal_colour yellow
_exptl_crystal_density_diffrn 2.476
_exptl_crystal_description rod
_exptl_crystal_F_000 3176
_exptl_crystal_size_max 0.200
_exptl_crystal_size_mid 0.050
_exptl_crystal_size_min 0.050
_refine_diff_density_max 2.653
_refine_diff_density_min -3.116
_refine_diff_density_rms 0.274
_refine_ls_extinction_method none
_refine_ls_goodness_of_fit_ref 0.986
_refine_ls_hydrogen_treatment constr
_refine_ls_matrix_type full
_refine_ls_number_parameters 1157
_refine_ls_number_reflns 16233
_refine_ls_number_restraints 0
_refine_ls_restrained_S_all 0.986
_refine_ls_R_factor_all 0.0994
_refine_ls_R_factor_gt 0.0644
_refine_ls_shift/su_max 0.001
_refine_ls_shift/su_mean 0.000
_refine_ls_structure_factor_coef Fsqd
_refine_ls_weighting_details 'w=1/[\s^2^(Fo^2^)+(0.0651P)^2^] where P=(Fo^2^+2Fc^2^)/3'
_refine_ls_weighting_scheme calc
_refine_ls_wR_factor_gt 0.1474
_refine_ls_wR_factor_ref 0.1673
_reflns_Friedel_coverage 0.000
_reflns_number_gt 10191
_reflns_number_total 16233
_reflns_threshold_expression 'I > 2\s(I)'
_cod_data_source_file c8dt04121k2.cif
_cod_data_source_block 3
_cod_depositor_comments 'Adding full bibliography for 7048256--7048259.cif.'
_cod_database_code 7048257
_shelx_shelxl_version_number 2018/1
_shelx_space_group_comment
;
The symmetry employed for this shelxl refinement is uniquely defined
by the following loop, which should always be used as a source of
symmetry information in preference to the above space-group names.
They are only intended as comments.
;
_shelx_estimated_absorpt_t_min 0.083
_shelx_estimated_absorpt_t_max 0.372

loop_
_space_group_symop_operation_xyz
'x, y, z'
'-x, -y, -z'

loop_
_atom_site_label
_atom_site_type_symbol
_atom_site_fract_x
_atom_site_fract_y
_atom_site_fract_z
_atom_site_U_iso_or_equiv
_atom_site_adp_type
_atom_site_occupancy
_atom_site_site_symmetry_order
_atom_site_calc_flag
_atom_site_refinement_flags_posn
_atom_site_refinement_flags_adp
Pt1 Pt 0.39806(3) 0.77415(3) 0.27368(3) 0.03074(15) Uani 1 1 d . .
Pt2 Pt 0.24401(3) 0.67248(3) 0.39511(3) 0.03201(15) Uani 1 1 d . .
Pt3 Pt 0.20569(3) 0.81607(3) 0.23013(3) 0.03372(15) Uani 1 1 d . .
Pt4 Pt 0.39881(3) 0.29050(3) 0.27571(3) 0.03114(15) Uani 1 1 d . .
Pt5 Pt 0.25136(3) 0.17856(3) 0.39400(3) 0.03112(15) Uani 1 1 d . .
Pt6 Pt 0.20506(3) 0.32003(3) 0.23217(3) 0.03230(15) Uani 1 1 d . .
Ag1 Ag 0.24976(6) 0.89363(7) 0.38587(5) 0.0452(3) Uani 1 1 d . .
Ag2 Ag 0.68002(5) 0.70905(6) 0.16102(5) 0.0375(2) Uani 1 1 d . .
Ag3 Ag 0.24458(6) 0.40536(6) 0.38802(5) 0.0423(3) Uani 1 1 d . .
Ag4 Ag 0.67926(5) 0.21254(6) 0.16570(5) 0.0366(2) Uani 1 1 d . .
O1 O 0.2807(4) 0.7904(5) 0.3174(4) 0.0339(19) Uani 1 1 d . .
O2 O 0.4239(5) 0.6775(5) 0.3707(5) 0.043(2) Uani 1 1 d . .
O3 O 0.3800(5) 0.5900(5) 0.4819(4) 0.037(2) Uani 1 1 d . .
O4 O 0.1222(5) 0.7012(6) 0.3703(5) 0.042(2) Uani 1 1 d . .
O5 O 0.0364(5) 0.7641(6) 0.2880(5) 0.050(2) Uani 1 1 d . .
O6 O 0.3012(5) 0.8873(5) 0.1573(5) 0.044(2) Uani 1 1 d . .
O7 O 0.4337(5) 0.9149(5) 0.1358(4) 0.038(2) Uani 1 1 d . .
O8 O 0.5765(5) 0.7526(6) 0.2673(5) 0.045(2) Uani 1 1 d . .
O9 O 0.5245(5) 0.7364(6) 0.1738(5) 0.048(2) Uani 1 1 d . .
O10 O 0.1410(7) 0.5570(6) 0.5176(6) 0.078(4) Uani 1 1 d . .
O11 O 0.2374(6) 0.4859(6) 0.4793(5) 0.061(3) Uani 1 1 d . .
O12 O 0.1358(6) 0.9177(7) 0.0934(6) 0.062(3) Uani 1 1 d . .
O13 O 0.1001(6) 0.7794(7) 0.1331(6) 0.070(3) Uani 1 1 d . .
O14 O 0.4119(5) 0.9584(6) 0.3310(5) 0.049(2) Uani 1 1 d . .
O15 O 0.3911(5) 0.7960(5) 0.4590(5) 0.046(2) Uani 1 1 d . .
O16 O 0.2288(6) 0.7994(6) 0.5321(5) 0.050(2) Uani 1 1 d . .
O17 O 0.0889(5) 0.8642(6) 0.4470(6) 0.054(3) Uani 1 1 d . .
O18 O 0.1062(7) 0.9677(8) 0.2916(6) 0.092(4) Uani 1 1 d . .
O19 O 0.2666(6) 1.0440(6) 0.2634(5) 0.065(3) Uani 1 1 d . .
O20 O 0.7808(5) 0.6724(5) 0.2645(5) 0.039(2) Uani 1 1 d . .
O21 O 0.6565(5) 0.5500(5) 0.2660(5) 0.043(2) Uani 1 1 d . .
O22 O 0.6595(5) 0.5516(6) 0.1190(5) 0.043(2) Uani 1 1 d . .
O23 O 0.6189(5) 0.7222(5) 0.0278(5) 0.043(2) Uani 1 1 d . .
O24 O 0.6757(5) 0.8691(5) 0.0580(4) 0.038(2) Uani 1 1 d . .
O25 O 0.8202(5) 0.8132(6) 0.1323(5) 0.041(2) Uani 1 1 d . .
O26 O 0.2796(4) 0.3016(5) 0.3181(4) 0.0331(19) Uani 1 1 d . .
O27 O 0.4290(5) 0.2069(5) 0.3768(4) 0.044(2) Uani 1 1 d . .
O28 O 0.3871(5) 0.1103(5) 0.4843(4) 0.042(2) Uani 1 1 d . .
O29 O 0.1293(5) 0.1938(5) 0.3692(5) 0.039(2) Uani 1 1 d . .
O30 O 0.0380(5) 0.2634(6) 0.2940(5) 0.044(2) Uani 1 1 d . .
O31 O 0.2976(5) 0.3911(5) 0.1567(4) 0.039(2) Uani 1 1 d . .
O32 O 0.4293(5) 0.4254(5) 0.1332(4) 0.038(2) Uani 1 1 d . .
O33 O 0.5780(5) 0.2739(6) 0.2706(5) 0.048(2) Uani 1 1 d . .
O34 O 0.5275(5) 0.2521(6) 0.1790(5) 0.048(2) Uani 1 1 d . .
O35 O 0.1617(6) 0.0457(6) 0.5142(6) 0.066(3) Uani 1 1 d . .
O36 O 0.2656(6) -0.0078(6) 0.4620(5) 0.058(3) Uani 1 1 d . .
O37 O 0.1327(6) 0.4172(7) 0.0948(6) 0.061(3) Uani 1 1 d . .
O38 O 0.0993(6) 0.2777(6) 0.1385(5) 0.057(3) Uani 1 1 d . .
O39 O 0.3994(5) 0.4703(5) 0.3650(5) 0.044(2) Uani 1 1 d . .
O40 O 0.3585(5) 0.3128(5) 0.4948(5) 0.042(2) Uani 1 1 d . .
O41 O 0.1845(5) 0.2949(6) 0.5229(5) 0.050(2) Uani 1 1 d . .
O42 O 0.0681(5) 0.3635(6) 0.4083(5) 0.056(3) Uani 1 1 d . .
O43 O 0.1338(6) 0.5321(7) 0.3136(6) 0.080(4) Uani 1 1 d . .
O44 O 0.2943(5) 0.5227(6) 0.2474(5) 0.048(2) Uani 1 1 d . .
O45 O 0.7840(5) 0.1834(5) 0.2650(4) 0.040(2) Uani 1 1 d . .
O46 O 0.6542(5) 0.0601(5) 0.2823(4) 0.038(2) Uani 1 1 d . .
O47 O 0.6523(5) 0.0439(5) 0.1429(5) 0.042(2) Uani 1 1 d . .
O48 O 0.6148(5) 0.2083(6) 0.0387(4) 0.041(2) Uani 1 1 d . .
O49 O 0.6783(5) 0.3658(5) 0.0517(4) 0.036(2) Uani 1 1 d . .
O50 O 0.8231(4) 0.3133(5) 0.1251(4) 0.036(2) Uani 1 1 d . .
N1 N 0.3598(6) 0.6423(7) 0.4215(6) 0.041(3) Uani 1 1 d . .
N2 N 0.1114(6) 0.7553(7) 0.3006(6) 0.040(3) Uani 1 1 d . .
N3 N 0.3771(6) 0.8695(6) 0.1789(5) 0.029(2) Uani 1 1 d . .
N4 N 0.5154(6) 0.7534(6) 0.2328(6) 0.030(2) Uani 1 1 d . .
N5 N 0.2019(6) 0.5561(7) 0.4736(6) 0.041(3) Uani 1 1 d . .
N6 N 0.1370(7) 0.8414(8) 0.1410(6) 0.047(3) Uani 1 1 d . .
N7 N 0.3675(6) 0.1630(7) 0.4238(6) 0.042(3) Uani 1 1 d . .
N8 N 0.1132(6) 0.2547(7) 0.3038(6) 0.042(3) Uani 1 1 d . .
N9 N 0.3758(6) 0.3777(6) 0.1783(6) 0.038(3) Uani 1 1 d . .
N10 N 0.5172(6) 0.2707(7) 0.2373(6) 0.035(3) Uani 1 1 d . .
N11 N 0.2225(7) 0.0549(7) 0.4659(6) 0.044(3) Uani 1 1 d . .
N12 N 0.1358(6) 0.3416(8) 0.1441(6) 0.043(3) Uani 1 1 d . .
C1 C 0.4652(7) 0.9340(9) 0.3930(8) 0.045(4) Uani 1 1 d . .
H1 H 0.440190 0.956304 0.432588 0.054 Uiso 1 1 calc R U
H2 H 0.522375 0.959889 0.374855 0.054 Uiso 1 1 calc R U
C2 C 0.4711(8) 0.8387(8) 0.4235(7) 0.049(4) Uani 1 1 d . .
H3 H 0.513706 0.820566 0.461438 0.059 Uiso 1 1 calc R U
H4 H 0.491493 0.817629 0.381984 0.059 Uiso 1 1 calc R U
C3 C 0.3761(9) 0.7895(9) 0.5347(8) 0.057(4) Uani 1 1 d . .
H5 H 0.374649 0.849504 0.537222 0.068 Uiso 1 1 calc R U
H6 H 0.422880 0.755368 0.564122 0.068 Uiso 1 1 calc R U
C4 C 0.2955(8) 0.7454(9) 0.5679(7) 0.045(4) Uani 1 1 d . .
H7 H 0.294666 0.687648 0.561254 0.055 Uiso 1 1 calc R U
H8 H 0.288693 0.734355 0.622964 0.055 Uiso 1 1 calc R U
C5 C 0.1464(9) 0.7630(9) 0.5552(7) 0.055(4) Uani 1 1 d . .
H9 H 0.138438 0.736103 0.611229 0.065 Uiso 1 1 calc R U
H10 H 0.138976 0.716300 0.534277 0.065 Uiso 1 1 calc R U
C6 C 0.0845(8) 0.8334(10) 0.5274(8) 0.059(4) Uani 1 1 d . .
H11 H 0.026786 0.811173 0.548695 0.071 Uiso 1 1 calc R U
H12 H 0.096030 0.882877 0.543876 0.071 Uiso 1 1 calc R U
C7 C 0.0355(8) 0.9375(10) 0.4158(8) 0.063(4) Uani 1 1 d . .
H13 H 0.060289 0.991820 0.417235 0.075 Uiso 1 1 calc R U
H14 H -0.020925 0.928059 0.444747 0.075 Uiso 1 1 calc R U
C8 C 0.0276(8) 0.9461(11) 0.3382(9) 0.072(5) Uani 1 1 d . .
H15 H 0.006511 0.889650 0.337839 0.087 Uiso 1 1 calc R U
H16 H -0.014983 0.992942 0.316272 0.087 Uiso 1 1 calc R U
C9 C 0.1203(9) 1.0545(10) 0.2541(10) 0.078(6) Uani 1 1 d . .
H17 H 0.114852 1.085446 0.290661 0.094 Uiso 1 1 calc R U
H18 H 0.076601 1.079304 0.217660 0.094 Uiso 1 1 calc R U
C10 C 0.2049(9) 1.0711(9) 0.2128(7) 0.052(4) Uani 1 1 d . .
H19 H 0.211784 1.038348 0.177557 0.062 Uiso 1 1 calc R U
H20 H 0.211121 1.135148 0.182416 0.062 Uiso 1 1 calc R U
C11 C 0.3497(9) 1.0726(9) 0.2341(8) 0.056(4) Uani 1 1 d . .
H21 H 0.349336 1.137864 0.208280 0.067 Uiso 1 1 calc R U
H22 H 0.369637 1.046225 0.195817 0.067 Uiso 1 1 calc R U
C12 C 0.4077(9) 1.0481(10) 0.2925(9) 0.060(4) Uani 1 1 d . .
H23 H 0.465056 1.069821 0.269292 0.072 Uiso 1 1 calc R U
H24 H 0.389522 1.077501 0.329004 0.072 Uiso 1 1 calc R U
C13 C 0.7820(8) 0.5841(9) 0.3159(7) 0.048(4) Uani 1 1 d . .
H25 H 0.805141 0.581184 0.363433 0.058 Uiso 1 1 calc R U
H26 H 0.818517 0.547065 0.293610 0.058 Uiso 1 1 calc R U
C14 C 0.6930(7) 0.5508(8) 0.3323(6) 0.038(3) Uani 1 1 d . .
H27 H 0.692397 0.489856 0.370675 0.045 Uiso 1 1 calc R U
H28 H 0.657390 0.588731 0.354216 0.045 Uiso 1 1 calc R U
C15 C 0.6818(8) 0.4745(8) 0.2435(7) 0.047(4) Uani 1 1 d . .
H29 H 0.743659 0.476775 0.228602 0.056 Uiso 1 1 calc R U
H30 H 0.669843 0.418526 0.287042 0.056 Uiso 1 1 calc R U
C16 C 0.6353(8) 0.4766(9) 0.1799(7) 0.047(4) Uani 1 1 d . .
H31 H 0.649004 0.423118 0.167326 0.056 Uiso 1 1 calc R U
H32 H 0.573350 0.478194 0.193202 0.056 Uiso 1 1 calc R U
C17 C 0.6056(8) 0.5697(9) 0.0588(7) 0.048(4) Uani 1 1 d . .
H33 H 0.545640 0.572928 0.078218 0.058 Uiso 1 1 calc R U
H34 H 0.611064 0.521467 0.038330 0.058 Uiso 1 1 calc R U
C18 C 0.6298(8) 0.6539(8) -0.0011(7) 0.044(3) Uani 1 1 d . .
H35 H 0.689890 0.650824 -0.020216 0.053 Uiso 1 1 calc R U
H36 H 0.594063 0.665818 -0.043953 0.053 Uiso 1 1 calc R U
C19 C 0.6268(9) 0.8068(9) -0.0298(8) 0.055(4) Uani 1 1 d . .
H37 H 0.583898 0.814878 -0.066557 0.065 Uiso 1 1 calc R U
H38 H 0.683976 0.813070 -0.057407 0.065 Uiso 1 1 calc R U
C20 C 0.6140(8) 0.8738(8) 0.0056(7) 0.045(3) Uani 1 1 d . .
H39 H 0.616095 0.933446 -0.034760 0.054 Uiso 1 1 calc R U
H40 H 0.556625 0.866455 0.032904 0.054 Uiso 1 1 calc R U
C21 C 0.7547(8) 0.9032(8) 0.0221(7) 0.044(3) Uani 1 1 d . .
H41 H 0.747857 0.964301 -0.014838 0.053 Uiso 1 1 calc R U
H42 H 0.781272 0.865989 -0.005436 0.053 Uiso 1 1 calc R U
C22 C 0.8093(8) 0.9033(8) 0.0831(7) 0.044(3) Uani 1 1 d . .
H43 H 0.865147 0.929910 0.060017 0.053 Uiso 1 1 calc R U
H44 H 0.781401 0.938412 0.112019 0.053 Uiso 1 1 calc R U
C23 C 0.8568(7) 0.8060(9) 0.1998(7) 0.046(4) Uani 1 1 d . .
H45 H 0.820671 0.837130 0.227907 0.056 Uiso 1 1 calc R U
H46 H 0.913813 0.833044 0.187247 0.056 Uiso 1 1 calc R U
C24 C 0.8634(8) 0.7100(8) 0.2468(7) 0.040(3) Uani 1 1 d . .
H47 H 0.900036 0.679244 0.218572 0.048 Uiso 1 1 calc R U
H48 H 0.889426 0.702475 0.294182 0.048 Uiso 1 1 calc R U
C25 C 0.4592(7) 0.4156(9) 0.4121(7) 0.040(3) Uani 1 1 d . .
H49 H 0.509166 0.451171 0.410754 0.048 Uiso 1 1 calc R U
H50 H 0.478856 0.368010 0.393240 0.048 Uiso 1 1 calc R U
C26 C 0.4205(9) 0.3755(9) 0.4919(8) 0.061(4) Uani 1 1 d . .
H51 H 0.465049 0.345723 0.526177 0.073 Uiso 1 1 calc R U
H52 H 0.393517 0.422382 0.508552 0.073 Uiso 1 1 calc R U
C27 C 0.3146(7) 0.2783(7) 0.5685(6) 0.034(3) Uani 1 1 d . .
H53 H 0.352465 0.236778 0.604268 0.040 Uiso 1 1 calc R U
H54 H 0.299085 0.327433 0.586648 0.040 Uiso 1 1 calc R U
C28 C 0.2398(8) 0.2332(8) 0.5677(7) 0.047(4) Uani 1 1 d . .
H55 H 0.254099 0.186221 0.546637 0.057 Uiso 1 1 calc R U
H56 H 0.212927 0.205173 0.619981 0.057 Uiso 1 1 calc R U
C29 C 0.1001(8) 0.2671(9) 0.5296(7) 0.049(4) Uani 1 1 d . .
H57 H 0.077961 0.244951 0.583704 0.059 Uiso 1 1 calc R U
H58 H 0.098151 0.218102 0.510443 0.059 Uiso 1 1 calc R U
C30 C 0.0476(8) 0.3407(8) 0.4865(8) 0.050(4) Uani 1 1 d . .
H59 H -0.013001 0.324003 0.498985 0.059 Uiso 1 1 calc R U
H60 H 0.056099 0.392533 0.500682 0.059 Uiso 1 1 calc R U
C31 C 0.0199(8) 0.4323(10) 0.3587(10) 0.072(5) Uani 1 1 d . .
H61 H 0.024297 0.427196 0.308070 0.086 Uiso 1 1 calc R U
H62 H -0.040694 0.426141 0.378465 0.086 Uiso 1 1 calc R U
C32 C 0.0481(9) 0.5144(12) 0.3517(11) 0.102(7) Uani 1 1 d . .
H63 H 0.047756 0.517574 0.402789 0.122 Uiso 1 1 calc R U
H64 H 0.008605 0.560646 0.322416 0.122 Uiso 1 1 calc R U
C33 C 0.1470(9) 0.5467(10) 0.2364(8) 0.062(5) Uani 1 1 d . .
H65 H 0.104215 0.589773 0.208582 0.075 Uiso 1 1 calc R U
H66 H 0.139983 0.490405 0.228413 0.075 Uiso 1 1 calc R U
C34 C 0.2301(8) 0.5801(8) 0.2077(7) 0.044(3) Uani 1 1 d . .
H67 H 0.238978 0.588064 0.153292 0.052 Uiso 1 1 calc R U
H68 H 0.234980 0.638848 0.211745 0.052 Uiso 1 1 calc R U
C35 C 0.3722(8) 0.5683(8) 0.2430(8) 0.050(4) Uani 1 1 d . .
H69 H 0.360237 0.618820 0.260045 0.061 Uiso 1 1 calc R U
H70 H 0.397397 0.591733 0.189772 0.061 Uiso 1 1 calc R U
C36 C 0.4314(8) 0.5071(9) 0.2907(7) 0.044(3) Uani 1 1 d . .
H71 H 0.446111 0.459172 0.270886 0.052 Uiso 1 1 calc R U
H72 H 0.484324 0.538942 0.288185 0.052 Uiso 1 1 calc R U
C37 C 0.7797(8) 0.1006(8) 0.3240(7) 0.045(4) Uani 1 1 d . .
H73 H 0.803920 0.104676 0.368803 0.054 Uiso 1 1 calc R U
H74 H 0.813942 0.056839 0.307969 0.054 Uiso 1 1 calc R U
C38 C 0.6905(7) 0.0704(8) 0.3448(7) 0.040(3) Uani 1 1 d . .
H75 H 0.688751 0.012998 0.388098 0.048 Uiso 1 1 calc R U
H76 H 0.656497 0.114054 0.361057 0.048 Uiso 1 1 calc R U
C39 C 0.6798(8) -0.0186(8) 0.2691(7) 0.051(4) Uani 1 1 d . .
H77 H 0.669259 -0.070664 0.316534 0.061 Uiso 1 1 calc R U
H78 H 0.741393 -0.016503 0.253328 0.061 Uiso 1 1 calc R U
C40 C 0.6318(8) -0.0278(9) 0.2089(8) 0.052(4) Uani 1 1 d . .
H79 H 0.647649 -0.083977 0.201358 0.062 Uiso 1 1 calc R U
H80 H 0.569917 -0.028184 0.223434 0.062 Uiso 1 1 calc R U
C41 C 0.5961(7) 0.0539(8) 0.0875(7) 0.041(3) Uani 1 1 d . .
H81 H 0.537475 0.063363 0.106733 0.049 Uiso 1 1 calc R U
H82 H 0.597065 -0.000220 0.074779 0.049 Uiso 1 1 calc R U
C42 C 0.6231(7) 0.1315(8) 0.0189(7) 0.041(3) Uani 1 1 d . .
H83 H 0.682883 0.123718 0.001376 0.049 Uiso 1 1 calc R U
H84 H 0.586999 0.137586 -0.022545 0.049 Uiso 1 1 calc R U
C43 C 0.6268(8) 0.2882(8) -0.0249(7) 0.047(4) Uani 1 1 d . .
H85 H 0.584543 0.292963 -0.061486 0.056 Uiso 1 1 calc R U
H86 H 0.684287 0.288466 -0.050706 0.056 Uiso 1 1 calc R U
C44 C 0.6169(7) 0.3649(8) 0.0008(7) 0.041(3) Uani 1 1 d . .
H87 H 0.621853 0.420439 -0.044312 0.049 Uiso 1 1 calc R U
H88 H 0.559237 0.363715 0.026435 0.049 Uiso 1 1 calc R U
C45 C 0.7584(7) 0.3991(8) 0.0145(7) 0.043(3) Uani 1 1 d . .
H89 H 0.751797 0.459269 -0.023998 0.052 Uiso 1 1 calc R U
H90 H 0.784860 0.360013 -0.011273 0.052 Uiso 1 1 calc R U
C46 C 0.8136(7) 0.4022(8) 0.0748(6) 0.037(3) Uani 1 1 d . .
H91 H 0.869671 0.427795 0.051258 0.044 Uiso 1 1 calc R U
H92 H 0.785986 0.439001 0.102322 0.044 Uiso 1 1 calc R U
O51 O 0.9161(7) 0.5301(7) 0.1698(6) 0.070(3) Uani 1 1 d . .
C47 C 0.8540(8) 0.6457(10) 0.0707(8) 0.069(5) Uani 1 1 d . .
H97 H 0.850532 0.646125 0.019307 0.104 Uiso 1 1 calc R U
H98 H 0.863318 0.706116 0.068235 0.104 Uiso 1 1 calc R U
H99 H 0.800710 0.623235 0.101455 0.104 Uiso 1 1 calc R U
C48 C 0.9262(10) 0.5870(10) 0.1060(9) 0.058(4) Uani 1 1 d . .
C49 C 1.0101(8) 0.6113(11) 0.0644(8) 0.084(6) Uani 1 1 d . .
H100 H 1.027252 0.667992 0.065907 0.126 Uiso 1 1 calc R U
H101 H 1.007214 0.616901 0.011529 0.126 Uiso 1 1 calc R U
H102 H 1.051745 0.565227 0.088042 0.126 Uiso 1 1 calc R U
O52 O 0.9124(6) 0.0280(6) 0.1722(6) 0.065(3) Uani 1 1 d . .
C50 C 0.8492(8) 0.1393(10) 0.0720(8) 0.062(4) Uani 1 1 d . .
H103 H 0.843016 0.133904 0.022981 0.092 Uiso 1 1 calc R U
H104 H 0.859078 0.201457 0.064165 0.092 Uiso 1 1 calc R U
H105 H 0.797138 0.119063 0.105455 0.092 Uiso 1 1 calc R U
C51 C 0.9229(9) 0.0836(10) 0.1076(9) 0.055(4) Uani 1 1 d . .
C52 C 1.0068(9) 0.1034(12) 0.0640(8) 0.090(6) Uani 1 1 d . .
H106 H 1.027685 0.159300 0.064283 0.135 Uiso 1 1 calc R U
H107 H 1.001445 0.108537 0.011559 0.135 Uiso 1 1 calc R U
H108 H 1.046901 0.055369 0.087245 0.135 Uiso 1 1 calc R U
C53 C 0.8680(8) 0.3057(9) 0.1886(7) 0.047(4) Uani 1 1 d . .
H93 H 0.839888 0.342793 0.215658 0.056 Uiso 1 1 calc R U
H94 H 0.926823 0.327068 0.171159 0.056 Uiso 1 1 calc R U
C54 C 0.8697(7) 0.2120(8) 0.2406(7) 0.037(3) Uani 1 1 d . .
H95 H 0.898970 0.174860 0.214169 0.045 Uiso 1 1 calc R U
H96 H 0.900904 0.206234 0.285033 0.045 Uiso 1 1 calc R U

loop_
_atom_site_aniso_label
_atom_site_aniso_U_11
_atom_site_aniso_U_22
_atom_site_aniso_U_33
_atom_site_aniso_U_23
_atom_site_aniso_U_13
_atom_site_aniso_U_12
Pt1 0.0228(3) 0.0374(3) 0.0282(3) -0.0083(3) 0.0020(2) -0.0017(2)
Pt2 0.0247(3) 0.0384(3) 0.0293(3) -0.0089(3) 0.0014(2) -0.0009(2)
Pt3 0.0255(3) 0.0381(3) 0.0329(3) -0.0075(3) -0.0016(2) -0.0007(2)
Pt4 0.0232(3) 0.0378(3) 0.0281(3) -0.0076(3) 0.0018(2) -0.0014(2)
Pt5 0.0253(3) 0.0353(3) 0.0297(3) -0.0091(3) 0.0022(2) -0.0013(2)
Pt6 0.0253(3) 0.0369(3) 0.0311(3) -0.0085(3) 0.0000(2) -0.0009(2)
Ag1 0.0375(5) 0.0521(7) 0.0437(6) -0.0162(5) 0.0033(5) -0.0019(5)
Ag2 0.0278(5) 0.0433(6) 0.0350(6) -0.0081(5) 0.0022(4) 0.0023(4)
Ag3 0.0358(5) 0.0476(6) 0.0406(6) -0.0142(5) 0.0033(4) -0.0016(5)
Ag4 0.0272(5) 0.0436(6) 0.0329(5) -0.0078(5) 0.0020(4) 0.0013(4)
O1 0.025(4) 0.037(5) 0.042(5) -0.018(4) 0.002(4) -0.002(4)
O2 0.032(5) 0.052(6) 0.041(6) -0.016(5) 0.009(4) -0.008(4)
O3 0.033(5) 0.048(6) 0.022(5) -0.002(4) -0.003(4) 0.000(4)
O4 0.028(5) 0.056(6) 0.031(5) -0.001(5) 0.003(4) -0.007(4)
O5 0.028(5) 0.059(6) 0.054(6) -0.007(5) -0.013(4) -0.007(4)
O6 0.034(5) 0.045(6) 0.052(6) -0.016(5) -0.001(4) -0.010(4)
O7 0.032(5) 0.045(6) 0.026(5) -0.001(4) -0.002(4) 0.003(4)
O8 0.035(5) 0.062(6) 0.042(6) -0.023(5) -0.002(4) -0.003(4)
O9 0.048(6) 0.049(6) 0.041(6) -0.010(5) 0.007(4) -0.002(4)
O10 0.083(8) 0.055(7) 0.067(8) 0.003(6) 0.034(6) 0.012(6)
O11 0.073(7) 0.041(6) 0.062(7) -0.013(5) -0.004(5) 0.012(5)
O12 0.062(7) 0.061(7) 0.056(7) -0.011(6) -0.007(5) 0.004(6)
O13 0.073(7) 0.070(8) 0.068(7) -0.019(6) -0.024(6) -0.019(6)
O14 0.033(5) 0.028(5) 0.084(8) -0.016(5) -0.011(5) 0.000(4)
O15 0.042(5) 0.052(6) 0.037(6) -0.006(5) -0.015(4) -0.001(4)
O16 0.052(6) 0.042(6) 0.050(6) -0.013(5) 0.008(5) -0.001(5)
O17 0.034(5) 0.064(7) 0.064(7) -0.027(6) 0.007(5) 0.009(5)
O18 0.070(8) 0.093(9) 0.077(8) 0.004(7) 0.006(6) 0.031(7)
O19 0.059(7) 0.053(7) 0.063(7) 0.007(5) -0.014(6) -0.021(5)
O20 0.022(4) 0.041(5) 0.045(6) -0.009(5) 0.000(4) -0.002(4)
O21 0.032(5) 0.044(6) 0.047(6) -0.013(5) 0.008(4) -0.001(4)
O22 0.025(4) 0.043(6) 0.058(6) -0.015(5) 0.001(4) 0.000(4)
O23 0.048(5) 0.036(5) 0.044(6) -0.016(5) 0.004(4) 0.001(4)
O24 0.035(5) 0.040(5) 0.040(5) -0.014(4) -0.006(4) 0.001(4)
O25 0.025(4) 0.050(6) 0.045(6) -0.013(5) -0.007(4) 0.000(4)
O26 0.025(4) 0.037(5) 0.037(5) -0.014(4) -0.003(4) 0.000(4)
O27 0.029(5) 0.057(6) 0.029(5) 0.000(4) 0.016(4) -0.009(4)
O28 0.054(6) 0.037(5) 0.021(5) 0.004(4) 0.000(4) 0.002(4)
O29 0.029(5) 0.047(6) 0.033(5) -0.007(4) 0.009(4) -0.011(4)
O30 0.018(4) 0.059(6) 0.055(6) -0.019(5) -0.004(4) -0.006(4)
O31 0.032(5) 0.036(5) 0.047(6) -0.014(4) 0.011(4) -0.014(4)
O32 0.026(4) 0.051(6) 0.032(5) -0.008(4) 0.003(4) -0.007(4)
O33 0.040(5) 0.051(6) 0.047(6) -0.012(5) 0.003(4) -0.005(5)
O34 0.029(5) 0.061(6) 0.048(6) -0.013(5) 0.005(4) 0.003(4)
O35 0.057(7) 0.041(6) 0.071(8) 0.010(5) 0.009(6) -0.003(5)
O36 0.062(6) 0.048(6) 0.062(7) -0.017(5) -0.017(5) 0.019(5)
O37 0.061(7) 0.055(7) 0.058(7) -0.009(6) -0.007(5) -0.004(5)
O38 0.047(6) 0.056(7) 0.069(7) -0.022(6) -0.014(5) -0.008(5)
O39 0.032(5) 0.043(6) 0.047(6) -0.004(5) -0.002(4) -0.010(4)
O40 0.029(5) 0.037(5) 0.052(6) -0.005(5) -0.008(4) -0.011(4)
O41 0.041(5) 0.048(6) 0.056(6) -0.013(5) -0.006(5) 0.005(5)
O42 0.030(5) 0.048(6) 0.064(7) 0.007(5) 0.013(5) 0.002(4)
O43 0.035(6) 0.090(8) 0.077(8) 0.009(7) 0.011(6) 0.017(5)
O44 0.041(5) 0.047(6) 0.047(6) -0.003(5) -0.008(4) -0.001(4)
O45 0.030(5) 0.046(6) 0.036(5) -0.005(4) -0.003(4) -0.001(4)
O46 0.036(5) 0.031(5) 0.041(5) -0.008(4) 0.007(4) -0.006(4)
O47 0.035(5) 0.038(5) 0.048(6) -0.010(5) -0.003(4) -0.006(4)
O48 0.038(5) 0.045(6) 0.037(5) -0.013(5) 0.002(4) -0.001(4)
O49 0.032(5) 0.039(5) 0.036(5) -0.012(4) -0.006(4) 0.001(4)
O50 0.026(4) 0.037(5) 0.039(5) -0.006(4) -0.006(4) -0.005(4)
N1 0.025(6) 0.049(7) 0.047(7) -0.018(6) 0.008(5) -0.004(5)
N2 0.025(5) 0.043(7) 0.044(7) -0.011(6) 0.017(5) -0.017(5)
N3 0.027(5) 0.034(6) 0.028(6) -0.011(5) 0.000(4) -0.008(5)
N4 0.025(5) 0.033(6) 0.033(6) -0.011(5) -0.003(5) -0.002(4)
N5 0.031(6) 0.039(7) 0.033(7) 0.010(5) -0.003(5) 0.006(5)
N6 0.040(7) 0.035(7) 0.056(8) -0.002(6) -0.017(6) 0.007(6)
N7 0.032(6) 0.040(7) 0.043(7) -0.009(6) 0.024(5) -0.007(5)
N8 0.029(6) 0.057(8) 0.035(7) -0.011(6) 0.007(5) -0.008(5)
N9 0.028(6) 0.026(6) 0.057(8) -0.013(6) 0.005(5) -0.013(5)
N10 0.027(6) 0.045(7) 0.031(6) -0.013(6) 0.004(5) -0.005(5)
N11 0.037(6) 0.045(8) 0.051(8) -0.015(6) -0.010(6) -0.013(6)
N12 0.035(6) 0.053(8) 0.039(7) -0.013(6) -0.008(5) -0.002(6)
C1 0.023(6) 0.057(10) 0.066(10) -0.034(8) -0.012(6) -0.004(6)
C2 0.041(8) 0.058(10) 0.037(8) -0.007(8) 0.010(6) -0.011(7)
C3 0.070(11) 0.054(10) 0.057(10) -0.033(9) -0.011(8) 0.013(8)
C4 0.042(8) 0.062(10) 0.035(8) -0.023(7) 0.002(6) 0.010(7)
C5 0.063(10) 0.057(10) 0.036(9) -0.013(8) 0.019(7) -0.011(8)
C6 0.037(8) 0.067(11) 0.072(12) -0.026(9) 0.019(8) -0.022(8)
C7 0.036(8) 0.084(12) 0.059(11) -0.016(9) -0.009(7) 0.019(8)
C8 0.024(8) 0.097(14) 0.079(13) -0.013(11) 0.001(8) -0.002(8)
C9 0.056(11) 0.040(10) 0.111(16) 0.006(10) -0.004(10) -0.017(8)
C10 0.077(11) 0.044(9) 0.021(7) 0.004(6) -0.011(7) 0.023(8)
C11 0.062(10) 0.046(9) 0.039(9) 0.001(7) 0.028(8) -0.006(8)
C12 0.051(9) 0.060(11) 0.065(11) -0.021(9) 0.004(8) -0.007(8)
C13 0.036(8) 0.060(10) 0.038(8) -0.002(7) -0.006(6) -0.001(7)
C14 0.034(7) 0.061(9) 0.018(7) -0.012(6) -0.010(5) -0.002(6)
C15 0.049(8) 0.025(7) 0.038(8) 0.018(6) 0.016(7) -0.003(6)
C16 0.049(8) 0.050(9) 0.038(9) -0.014(8) 0.006(7) -0.009(7)
C17 0.038(8) 0.067(11) 0.049(9) -0.034(8) -0.008(7) 0.021(7)
C18 0.053(8) 0.049(9) 0.040(9) -0.024(7) -0.014(7) 0.001(7)
C19 0.050(9) 0.066(11) 0.043(9) -0.014(8) 0.006(7) -0.020(8)
C20 0.045(8) 0.034(8) 0.037(8) 0.008(6) -0.005(6) 0.001(6)
C21 0.054(9) 0.035(8) 0.032(8) 0.001(6) 0.004(7) -0.006(7)
C22 0.044(8) 0.042(9) 0.042(9) -0.013(7) 0.005(6) 0.001(6)
C23 0.027(7) 0.067(10) 0.049(9) -0.024(8) -0.003(6) -0.006(7)
C24 0.044(8) 0.034(8) 0.040(8) -0.011(7) -0.006(6) -0.003(6)
C25 0.023(6) 0.059(9) 0.043(9) -0.022(7) -0.006(6) -0.002(6)
C26 0.063(10) 0.046(9) 0.081(12) -0.029(9) -0.023(9) 0.001(8)
C27 0.030(7) 0.030(7) 0.029(7) 0.001(6) 0.006(5) 0.001(5)
C28 0.038(8) 0.054(9) 0.052(9) -0.024(8) -0.005(7) 0.018(7)
C29 0.042(8) 0.065(10) 0.035(8) -0.013(8) 0.011(7) -0.014(8)
C30 0.044(8) 0.039(9) 0.053(10) -0.005(8) 0.013(7) -0.017(7)
C31 0.028(8) 0.048(10) 0.121(16) -0.009(11) -0.004(9) 0.004(7)
C32 0.034(9) 0.109(16) 0.16(2) -0.055(15) 0.001(11) 0.012(10)
C33 0.074(11) 0.063(11) 0.040(10) -0.002(8) -0.040(9) 0.021(9)
C34 0.055(9) 0.042(9) 0.025(8) -0.003(6) 0.002(6) 0.000(7)
C35 0.052(9) 0.038(9) 0.054(10) -0.011(8) 0.020(8) -0.023(7)
C36 0.035(7) 0.058(10) 0.038(9) -0.019(8) 0.007(6) -0.018(7)
C37 0.052(9) 0.030(8) 0.037(8) 0.010(6) 0.001(7) -0.018(6)
C38 0.042(8) 0.043(8) 0.034(8) -0.012(7) -0.009(6) -0.007(6)
C39 0.035(7) 0.034(8) 0.048(9) 0.025(7) 0.005(7) -0.005(6)
C40 0.042(8) 0.045(9) 0.070(11) -0.022(9) -0.002(8) -0.010(7)
C41 0.036(7) 0.032(8) 0.056(9) -0.014(7) -0.009(7) -0.008(6)
C42 0.036(7) 0.059(10) 0.046(9) -0.041(8) -0.003(6) -0.011(7)
C43 0.052(8) 0.041(9) 0.037(8) 0.001(7) -0.003(7) -0.018(7)
C44 0.037(7) 0.033(8) 0.033(8) 0.013(6) -0.010(6) -0.009(6)
C45 0.040(8) 0.045(8) 0.030(8) 0.000(6) 0.008(6) -0.001(6)
C46 0.031(7) 0.038(8) 0.026(7) 0.005(6) 0.005(5) 0.003(6)
O51 0.081(8) 0.051(7) 0.070(8) -0.016(6) 0.008(6) -0.002(6)
C47 0.038(8) 0.104(14) 0.088(12) -0.065(11) 0.011(8) -0.002(9)
C48 0.055(10) 0.052(10) 0.064(11) -0.021(9) 0.018(9) -0.009(8)
C49 0.037(9) 0.147(17) 0.056(11) -0.027(11) 0.009(8) 0.016(10)
O52 0.077(8) 0.046(7) 0.067(8) -0.013(6) -0.008(6) -0.001(6)
C50 0.042(8) 0.082(12) 0.067(11) -0.035(9) -0.007(8) 0.015(8)
C51 0.046(9) 0.062(11) 0.070(12) -0.042(9) 0.013(8) -0.012(8)
C52 0.047(9) 0.153(18) 0.066(11) -0.041(12) -0.003(8) 0.045(10)
C53 0.034(7) 0.070(11) 0.043(9) -0.026(8) -0.006(6) -0.005(7)
C54 0.033(7) 0.041(8) 0.035(8) -0.012(7) -0.002(6) 0.003(6)

loop_
_atom_type_symbol
_atom_type_description
_atom_type_scat_dispersion_real
_atom_type_scat_dispersion_imag
_atom_type_scat_source
C C 0.0181 0.0091 'International Tables Vol C Tables 4.2.6.8 and 6.1.1.4'
H H 0.0000 0.0000 'International Tables Vol C Tables 4.2.6.8 and 6.1.1.4'
N N 0.0311 0.0180 'International Tables Vol C Tables 4.2.6.8 and 6.1.1.4'
O O 0.0492 0.0322 'International Tables Vol C Tables 4.2.6.8 and 6.1.1.4'
Ag Ag 0.1306 4.2820 'International Tables Vol C Tables 4.2.6.8 and 6.1.1.4'
Pt Pt -4.5932 6.9264 'International Tables Vol C Tables 4.2.6.8 and 6.1.1.4'

loop_
_geom_angle_atom_site_label_1
_geom_angle_atom_site_label_2
_geom_angle_atom_site_label_3
_geom_angle
_geom_angle_site_symmetry_3
N3 Pt1 O2 177.9(3) .
N3 Pt1 O1 90.3(3) .
O2 Pt1 O1 91.4(3) .
N3 Pt1 N4 91.7(4) .
O2 Pt1 N4 86.7(3) .
O1 Pt1 N4 177.9(3) .
N3 Pt1 Pt3 61.6(3) .
O2 Pt1 Pt3 120.4(2) .
O1 Pt1 Pt3 37.9(2) .
N4 Pt1 Pt3 143.1(3) .
N3 Pt1 Pt2 121.7(3) .
O2 Pt1 Pt2 60.3(2) .
O1 Pt1 Pt2 36.3(2) .
N4 Pt1 Pt2 141.6(3) .
Pt3 Pt1 Pt2 60.413(15) .
N1 Pt2 O1 91.3(4) .
N1 Pt2 N5 91.1(4) .
O1 Pt2 N5 177.5(3) .
N1 Pt2 O4 178.4(4) .
O1 Pt2 O4 90.2(3) .
N5 Pt2 O4 87.4(4) .
N1 Pt2 Pt1 61.4(3) .
O1 Pt2 Pt1 36.26(19) .
N5 Pt2 Pt1 146.2(3) .
O4 Pt2 Pt1 120.2(2) .
N2 Pt3 N6 91.8(5) .
N2 Pt3 O6 176.1(4) .
N6 Pt3 O6 88.2(4) .
N2 Pt3 O1 90.7(4) .
N6 Pt3 O1 177.2(4) .
O6 Pt3 O1 89.4(3) .
N2 Pt3 Pt1 121.0(3) .
N6 Pt3 Pt1 140.0(3) .
O6 Pt3 Pt1 60.7(2) .
O1 Pt3 Pt1 37.21(19) .
N9 Pt4 O27 175.6(4) .
N9 Pt4 O26 91.1(3) .
O27 Pt4 O26 90.8(3) .
N9 Pt4 N10 91.9(4) .
O27 Pt4 N10 86.4(4) .
O26 Pt4 N10 176.2(4) .
N9 Pt4 Pt5 122.1(3) .
O27 Pt4 Pt5 61.3(2) .
O26 Pt4 Pt5 38.0(2) .
N10 Pt4 Pt5 138.2(3) .
N9 Pt4 Pt6 61.8(3) .
O27 Pt4 Pt6 121.6(2) .
O26 Pt4 Pt6 37.4(2) .
N10 Pt4 Pt6 143.4(3) .
Pt5 Pt4 Pt6 60.327(15) .
N7 Pt5 O29 176.8(4) .
N7 Pt5 N11 90.6(4) .
O29 Pt5 N11 87.9(4) .
N7 Pt5 O26 90.3(4) .
O29 Pt5 O26 91.2(3) .
N11 Pt5 O26 177.8(4) .
N7 Pt5 Pt4 61.3(3) .
O29 Pt5 Pt4 121.2(2) .
N11 Pt5 Pt4 142.0(3) .
O26 Pt5 Pt4 37.46(19) .
N7 Pt5 Pt6 121.5(3) .
O29 Pt5 Pt6 61.0(2) .
N11 Pt5 Pt6 140.6(3) .
O26 Pt5 Pt6 37.5(2) .
Pt4 Pt5 Pt6 60.274(16) .
N8 Pt6 N12 91.7(4) .
N8 Pt6 O31 178.1(4) .
N12 Pt6 O31 87.2(4) .
N8 Pt6 O26 90.9(4) .
N12 Pt6 O26 177.3(4) .
O31 Pt6 O26 90.1(3) .
N8 Pt6 Pt4 120.8(3) .
N12 Pt6 Pt4 141.0(3) .
O31 Pt6 Pt4 60.8(2) .
O26 Pt6 Pt4 36.82(19) .
N8 Pt6 Pt5 61.4(3) .
N12 Pt6 Pt5 144.8(4) .
O31 Pt6 Pt5 120.2(2) .
O26 Pt6 Pt5 37.4(2) .
Pt4 Pt6 Pt5 59.399(16) .
O1 Ag1 O36 162.6(3) 1_565
O9 Ag2 O20 126.8(3) .
O26 Ag3 O11 165.4(3) .
O34 Ag4 O45 126.3(3) .
Pt1 O1 Pt2 107.4(3) .
Pt1 O1 Pt3 104.9(3) .
Pt2 O1 Pt3 106.5(3) .
Pt1 O1 Ag1 122.2(3) .
Pt2 O1 Ag1 103.2(3) .
Pt3 O1 Ag1 111.6(3) .
N1 O2 Pt1 118.0(7) .
N2 O4 Pt2 115.8(6) .
N3 O6 Pt3 116.6(7) .
N4 O9 Ag2 102.3(7) .
N5 O11 Ag3 128.3(8) .
C12 O14 C1 113.0(11) .
C3 O15 C2 112.5(10) .
C4 O16 C5 115.8(10) .
C7 O17 C6 112.9(10) .
C9 O18 C8 115.7(12) .
C10 O19 C11 116.3(11) .
C13 O20 C24 111.8(9) .
C13 O20 Ag2 116.8(7) .
C24 O20 Ag2 119.4(7) .
C14 O21 C15 115.1(9) .
C16 O22 C17 112.0(10) .
C18 O23 C19 112.3(10) .
C21 O24 C20 113.2(9) .
C23 O25 C22 112.6(10) .
Pt4 O26 Pt6 105.8(3) .
Pt4 O26 Pt5 104.6(3) .
Pt6 O26 Pt5 105.0(3) .
Pt4 O26 Ag3 120.7(3) .
Pt6 O26 Ag3 113.4(3) .
Pt5 O26 Ag3 105.8(3) .
N7 O27 Pt4 117.2(7) .
N8 O29 Pt5 116.8(6) .
N9 O31 Pt6 116.5(7) .
N10 O34 Ag4 106.2(7) .
N11 O36 Ag1 130.3(8) 1_545
C36 O39 C25 112.5(9) .
C27 O40 C26 110.8(9) .
C28 O41 C29 115.8(10) .
C30 O42 C31 117.5(11) .
C33 O43 C32 119.6(13) .
C34 O44 C35 112.8(10) .
C37 O45 C54 112.0(9) .
C37 O45 Ag4 116.6(7) .
C54 O45 Ag4 118.6(7) .
C39 O46 C38 114.4(9) .
C40 O47 C41 112.1(10) .
C43 O48 C42 113.0(9) .
C45 O49 C44 113.7(9) .
C46 O50 C53 113.2(9) .
O3 N1 O2 115.0(9) .
O3 N1 Pt2 125.1(8) .
O2 N1 Pt2 119.9(8) .
O5 N2 O4 112.0(9) .
O5 N2 Pt3 125.7(9) .
O4 N2 Pt3 122.2(7) .
O7 N3 O6 116.0(9) .
O7 N3 Pt1 123.0(7) .
O6 N3 Pt1 121.0(7) .
O8 N4 O9 120.2(10) .
O8 N4 Pt1 120.6(8) .
O9 N4 Pt1 119.2(7) .
O11 N5 O10 119.4(11) .
O11 N5 Pt2 121.8(8) .
O10 N5 Pt2 118.7(9) .
O12 N6 O13 121.8(12) .
O12 N6 Pt3 118.9(9) .
O13 N6 Pt3 119.2(9) .
O28 N7 O27 116.5(10) .
O28 N7 Pt5 123.2(8) .
O27 N7 Pt5 120.2(8) .
O30 N8 O29 113.4(9) .
O30 N8 Pt6 125.8(9) .
O29 N8 Pt6 120.8(7) .
O32 N9 O31 114.8(10) .
O32 N9 Pt4 124.4(8) .
O31 N9 Pt4 120.8(7) .
O33 N10 O34 120.0(10) .
O33 N10 Pt4 121.6(8) .
O34 N10 Pt4 118.4(8) .
O36 N11 O35 122.2(11) .
O36 N11 Pt5 119.8(9) .
O35 N11 Pt5 118.0(9) .
O37 N12 O38 121.3(11) .
O37 N12 Pt6 119.6(9) .
O38 N12 Pt6 119.0(9) .
O14 C1 C2 107.3(10) .
O14 C1 H1 110.2 .
C2 C1 H1 110.2 .
O14 C1 H2 110.2 .
C2 C1 H2 110.2 .
H1 C1 H2 108.5 .
C1 C2 O15 113.5(10) .
C1 C2 H3 108.9 .
O15 C2 H3 108.9 .
C1 C2 H4 108.9 .
O15 C2 H4 108.9 .
H3 C2 H4 107.7 .
O15 C3 C4 110.3(11) .
O15 C3 H5 109.6 .
C4 C3 H5 109.6 .
O15 C3 H6 109.6 .
C4 C3 H6 109.6 .
H5 C3 H6 108.1 .
O16 C4 C3 109.2(12) .
O16 C4 H7 109.8 .
C3 C4 H7 109.8 .
O16 C4 H8 109.8 .
C3 C4 H8 109.8 .
H7 C4 H8 108.3 .
O16 C5 C6 108.5(11) .
O16 C5 H9 110.0 .
C6 C5 H9 110.0 .
O16 C5 H10 110.0 .
C6 C5 H10 110.0 .
H9 C5 H10 108.4 .
O17 C6 C5 109.8(11) .
O17 C6 H11 109.7 .
C5 C6 H11 109.7 .
O17 C6 H12 109.7 .
C5 C6 H12 109.7 .
H11 C6 H12 108.2 .
O17 C7 C8 107.0(13) .
O17 C7 H13 110.3 .
C8 C7 H13 110.3 .
O17 C7 H14 110.3 .
C8 C7 H14 110.3 .
H13 C7 H14 108.6 .
O18 C8 C7 112.9(13) .
O18 C8 H15 109.0 .
C7 C8 H15 109.0 .
O18 C8 H16 109.0 .
C7 C8 H16 109.0 .
H15 C8 H16 107.8 .
O18 C9 C10 112.1(13) .
O18 C9 H17 109.2 .
C10 C9 H17 109.2 .
O18 C9 H18 109.2 .
C10 C9 H18 109.2 .
H17 C9 H18 107.9 .
O19 C10 C9 109.9(12) .
O19 C10 H19 109.7 .
C9 C10 H19 109.7 .
O19 C10 H20 109.7 .
C9 C10 H20 109.7 .
H19 C10 H20 108.2 .
O19 C11 C12 112.0(11) .
O19 C11 H21 109.2 .
C12 C11 H21 109.2 .
O19 C11 H22 109.2 .
C12 C11 H22 109.2 .
H21 C11 H22 107.9 .
O14 C12 C11 112.8(13) .
O14 C12 H23 109.0 .
C11 C12 H23 109.0 .
O14 C12 H24 109.0 .
C11 C12 H24 109.0 .
H23 C12 H24 107.8 .
O20 C13 C14 108.1(10) .
O20 C13 H25 110.1 .
C14 C13 H25 110.1 .
O20 C13 H26 110.1 .
C14 C13 H26 110.1 .
H25 C13 H26 108.4 .
O21 C14 C13 113.1(9) .
O21 C14 H27 109.0 .
C13 C14 H27 109.0 .
O21 C14 H28 109.0 .
C13 C14 H28 109.0 .
H27 C14 H28 107.8 .
C16 C15 O21 110.2(10) .
C16 C15 H29 109.6 .
O21 C15 H29 109.6 .
C16 C15 H30 109.6 .
O21 C15 H30 109.6 .
H29 C15 H30 108.1 .
O22 C16 C15 107.6(11) .
O22 C16 H31 110.2 .
C15 C16 H31 110.2 .
O22 C16 H32 110.2 .
C15 C16 H32 110.2 .
H31 C16 H32 108.5 .
O22 C17 C18 109.3(11) .
O22 C17 H33 109.8 .
C18 C17 H33 109.8 .
O22 C17 H34 109.8 .
C18 C17 H34 109.8 .
H33 C17 H34 108.3 .
O23 C18 C17 109.3(10) .
O23 C18 H35 109.8 .
C17 C18 H35 109.8 .
O23 C18 H36 109.8 .
C17 C18 H36 109.8 .
H35 C18 H36 108.3 .
O23 C19 C20 108.4(10) .
O23 C19 H37 110.0 .
C20 C19 H37 110.0 .
O23 C19 H38 110.0 .
C20 C19 H38 110.0 .
H37 C19 H38 108.4 .
O24 C20 C19 113.8(10) .
O24 C20 H39 108.8 .
C19 C20 H39 108.8 .
O24 C20 H40 108.8 .
C19 C20 H40 108.8 .
H39 C20 H40 107.7 .
O24 C21 C22 107.2(10) .
O24 C21 H41 110.3 .
C22 C21 H41 110.3 .
O24 C21 H42 110.3 .
C22 C21 H42 110.3 .
H41 C21 H42 108.5 .
O25 C22 C21 107.6(10) .
O25 C22 H43 110.2 .
C21 C22 H43 110.2 .
O25 C22 H44 110.2 .
C21 C22 H44 110.2 .
H43 C22 H44 108.5 .
O25 C23 C24 107.7(11) .
O25 C23 H45 110.2 .
C24 C23 H45 110.2 .
O25 C23 H46 110.2 .
C24 C23 H46 110.2 .
H45 C23 H46 108.5 .
O20 C24 C23 109.3(10) .
O20 C24 H47 109.8 .
C23 C24 H47 109.8 .
O20 C24 H48 109.8 .
C23 C24 H48 109.8 .
H47 C24 H48 108.3 .
O39 C25 C26 110.3(10) .
O39 C25 H49 109.6 .
C26 C25 H49 109.6 .
O39 C25 H50 109.6 .
C26 C25 H50 109.6 .
H49 C25 H50 108.1 .
O40 C26 C25 108.7(11) .
O40 C26 H51 110.0 .
C25 C26 H51 110.0 .
O40 C26 H52 110.0 .
C25 C26 H52 110.0 .
H51 C26 H52 108.3 .
C28 C27 O40 111.3(10) .
C28 C27 H53 109.4 .
O40 C27 H53 109.4 .
C28 C27 H54 109.4 .
O40 C27 H54 109.4 .
H53 C27 H54 108.0 .
O41 C28 C27 108.0(11) .
O41 C28 H55 110.1 .
C27 C28 H55 110.1 .
O41 C28 H56 110.1 .
C27 C28 H56 110.1 .
H55 C28 H56 108.4 .
O41 C29 C30 110.0(11) .
O41 C29 H57 109.7 .
C30 C29 H57 109.7 .
O41 C29 H58 109.7 .
C30 C29 H58 109.7 .
H57 C29 H58 108.2 .
O42 C30 C29 111.0(11) .
O42 C30 H59 109.4 .
C29 C30 H59 109.4 .
O42 C30 H60 109.4 .
C29 C30 H60 109.4 .
H59 C30 H60 108.0 .
C32 C31 O42 111.1(15) .
C32 C31 H61 109.4 .
O42 C31 H61 109.4 .
C32 C31 H62 109.4 .
O42 C31 H62 109.4 .
H61 C31 H62 108.0 .
C31 C32 O43 112.1(14) .
C31 C32 H63 109.2 .
O43 C32 H63 109.2 .
C31 C32 H64 109.2 .
O43 C32 H64 109.2 .
H63 C32 H64 107.9 .
O43 C33 C34 110.3(12) .
O43 C33 H65 109.6 .
C34 C33 H65 109.6 .
O43 C33 H66 109.6 .
C34 C33 H66 109.6 .
H65 C33 H66 108.1 .
O44 C34 C33 112.3(11) .
O44 C34 H67 109.2 .
C33 C34 H67 109.1 .
O44 C34 H68 109.1 .
C33 C34 H68 109.1 .
H67 C34 H68 107.9 .
O44 C35 C36 109.4(10) .
O44 C35 H69 109.8 .
C36 C35 H69 109.8 .
O44 C35 H70 109.8 .
C36 C35 H70 109.8 .
H69 C35 H70 108.2 .
O39 C36 C35 112.7(11) .
O39 C36 H71 109.0 .
C35 C36 H71 109.0 .
O39 C36 H72 109.0 .
C35 C36 H72 109.0 .
H71 C36 H72 107.8 .
O45 C37 C38 110.8(10) .
O45 C37 H73 109.5 .
C38 C37 H73 109.5 .
O45 C37 H74 109.5 .
C38 C37 H74 109.5 .
H73 C37 H74 108.1 .
O46 C38 C37 111.3(10) .
O46 C38 H75 109.4 .
C37 C38 H75 109.4 .
O46 C38 H76 109.4 .
C37 C38 H76 109.4 .
H75 C38 H76 108.0 .
O46 C39 C40 110.2(10) .
O46 C39 H77 109.6 .
C40 C39 H77 109.6 .
O46 C39 H78 109.6 .
C40 C39 H78 109.6 .
H77 C39 H78 108.1 .
O47 C40 C39 107.3(10) .
O47 C40 H79 110.3 .
C39 C40 H79 110.3 .
O47 C40 H80 110.3 .
C39 C40 H80 110.3 .
H79 C40 H80 108.5 .
O47 C41 C42 108.4(10) .
O47 C41 H81 110.0 .
C42 C41 H81 110.0 .
O47 C41 H82 110.0 .
C42 C41 H82 110.0 .
H81 C41 H82 108.4 .
O48 C42 C41 107.9(9) .
O48 C42 H83 110.1 .
C41 C42 H83 110.1 .
O48 C42 H84 110.1 .
C41 C42 H84 110.1 .
H83 C42 H84 108.4 .
O48 C43 C44 109.4(10) .
O48 C43 H85 109.8 .
C44 C43 H85 109.8 .
O48 C43 H86 109.8 .
C44 C43 H86 109.8 .
H85 C43 H86 108.2 .
O49 C44 C43 113.8(10) .
O49 C44 H87 108.8 .
C43 C44 H87 108.8 .
O49 C44 H88 108.8 .
C43 C44 H88 108.8 .
H87 C44 H88 107.7 .
O49 C45 C46 107.3(9) .
O49 C45 H89 110.3 .
C46 C45 H89 110.3 .
O49 C45 H90 110.3 .
C46 C45 H90 110.3 .
H89 C45 H90 108.5 .
O50 C46 C45 106.4(10) .
O50 C46 H91 110.4 .
C45 C46 H91 110.4 .
O50 C46 H92 110.4 .
C45 C46 H92 110.4 .
H91 C46 H92 108.6 .
C48 C47 H97 109.5 .
C48 C47 H98 109.5 .
H97 C47 H98 109.5 .
C48 C47 H99 109.5 .
H97 C47 H99 109.5 .
H98 C47 H99 109.5 .
O51 C48 C49 123.1(16) .
O51 C48 C47 120.8(14) .
C49 C48 C47 115.4(14) .
C48 C49 H100 109.5 .
C48 C49 H101 109.5 .
H100 C49 H101 109.5 .
C48 C49 H102 109.5 .
H100 C49 H102 109.5 .
H101 C49 H102 109.5 .
C51 C50 H103 109.5 .
C51 C50 H104 109.5 .
H103 C50 H104 109.5 .
C51 C50 H105 109.5 .
H103 C50 H105 109.5 .
H104 C50 H105 109.5 .
O52 C51 C52 123.2(15) .
O52 C51 C50 119.6(13) .
C52 C51 C50 117.0(14) .
C51 C52 H106 109.5 .
C51 C52 H107 109.5 .
H106 C52 H107 109.5 .
C51 C52 H108 109.5 .
H106 C52 H108 109.5 .
H107 C52 H108 109.5 .
O50 C53 C54 109.6(11) .
O50 C53 H93 109.8 .
C54 C53 H93 109.8 .
O50 C53 H94 109.8 .
C54 C53 H94 109.8 .
H93 C53 H94 108.2 .
O45 C54 C53 108.3(9) .
O45 C54 H95 110.0 .
C53 C54 H95 110.0 .
O45 C54 H96 110.0 .
C53 C54 H96 110.0 .
H95 C54 H96 108.4 .

loop_
_geom_bond_atom_site_label_1
_geom_bond_atom_site_label_2
_geom_bond_distance
_geom_bond_site_symmetry_2
Pt1 N3 1.942(9) .
Pt1 O2 1.998(8) .
Pt1 O1 2.006(7) .
Pt1 N4 2.005(9) .
Pt1 Pt3 3.2058(7) .
Pt1 Pt2 3.2365(7) .
Pt2 N1 1.938(10) .
Pt2 O1 2.010(7) .
Pt2 N5 2.022(10) .
Pt2 O4 2.020(8) .
Pt3 N2 1.942(9) .
Pt3 N6 2.004(11) .
Pt3 O6 2.030(8) .
Pt3 O1 2.037(7) .
Pt4 N9 1.929(10) .
Pt4 O27 1.992(8) .
Pt4 O26 2.004(7) .
Pt4 N10 1.999(9) .
Pt4 Pt5 3.1895(7) .
Pt4 Pt6 3.2179(7) .
Pt5 N7 1.951(10) .
Pt5 O29 2.012(8) .
Pt5 N11 2.013(11) .
Pt5 O26 2.027(7) .
Pt5 Pt6 3.2196(7) .
Pt6 N8 1.946(10) .
Pt6 N12 2.000(10) .
Pt6 O31 2.017(7) .
Pt6 O26 2.030(7) .
Ag1 O1 2.475(7) .
Ag1 O36 2.548(9) 1_565
Ag2 O9 2.484(8) .
Ag2 O20 2.532(8) .
Ag3 O26 2.510(7) .
Ag3 O11 2.514(9) .
Ag4 O34 2.470(7) .
Ag4 O45 2.528(8) .
O2 N1 1.322(11) .
O3 N1 1.213(11) .
O4 N2 1.315(12) .
O5 N2 1.225(11) .
O6 N3 1.291(11) .
O7 N3 1.221(10) .
O8 N4 1.216(10) .
O9 N4 1.241(11) .
O10 N5 1.217(11) .
O11 N5 1.218(11) .
O12 N6 1.236(12) .
O13 N6 1.245(13) .
O14 C12 1.370(14) .
O14 C1 1.440(13) .
O15 C3 1.400(14) .
O15 C2 1.452(12) .
O16 C4 1.400(13) .
O16 C5 1.417(14) .
O17 C7 1.402(14) .
O17 C6 1.417(15) .
O18 C9 1.342(14) .
O18 C8 1.432(15) .
O19 C10 1.377(14) .
O19 C11 1.406(14) .
O20 C13 1.408(13) .
O20 C24 1.423(12) .
O21 C14 1.437(12) .
O21 C15 1.463(13) .
O22 C16 1.375(13) .
O22 C17 1.426(13) .
O23 C18 1.402(12) .
O23 C19 1.409(14) .
O24 C21 1.398(13) .
O24 C20 1.438(13) .
O25 C23 1.418(13) .
O25 C22 1.430(13) .
O27 N7 1.295(10) .
O28 N7 1.214(11) .
O29 N8 1.312(11) .
O30 N8 1.216(11) .
O31 N9 1.324(11) .
O32 N9 1.218(10) .
O33 N10 1.213(11) .
O34 N10 1.243(11) .
O35 N11 1.238(12) .
O36 N11 1.219(12) .
O37 N12 1.243(12) .
O38 N12 1.250(12) .
O39 C36 1.370(13) .
O39 C25 1.410(13) .
O40 C27 1.425(12) .
O40 C26 1.426(13) .
O41 C28 1.389(13) .
O41 C29 1.406(13) .
O42 C30 1.401(14) .
O42 C31 1.416(15) .
O43 C33 1.394(15) .
O43 C32 1.463(15) .
O44 C34 1.419(13) .
O44 C35 1.444(13) .
O45 C37 1.399(12) .
O45 C54 1.430(12) .
O46 C39 1.422(14) .
O46 C38 1.432(12) .
O47 C40 1.385(14) .
O47 C41 1.401(13) .
O48 C43 1.417(13) .
O48 C42 1.422(12) .
O49 C45 1.417(12) .
O49 C44 1.437(13) .
O50 C46 1.419(12) .
O50 C53 1.421(13) .
C1 C2 1.440(15) .
C1 H1 0.9900 .
C1 H2 0.9900 .
C2 H3 0.9900 .
C2 H4 0.9900 .
C3 C4 1.460(16) .
C3 H5 0.9900 .
C3 H6 0.9900 .
C4 H7 0.9900 .
C4 H8 0.9900 .
C5 C6 1.447(17) .
C5 H9 0.9900 .
C5 H10 0.9900 .
C6 H11 0.9900 .
C6 H12 0.9900 .
C7 C8 1.444(19) .
C7 H13 0.9900 .
C7 H14 0.9900 .
C8 H15 0.9900 .
C8 H16 0.9900 .
C9 C10 1.468(17) .
C9 H17 0.9900 .
C9 H18 0.9900 .
C10 H19 0.9900 .
C10 H20 0.9900 .
C11 C12 1.438(18) .
C11 H21 0.9900 .
C11 H22 0.9900 .
C12 H23 0.9900 .
C12 H24 0.9900 .
C13 C14 1.493(15) .
C13 H25 0.9900 .
C13 H26 0.9900 .
C14 H27 0.9900 .
C14 H28 0.9900 .
C15 C16 1.462(16) .
C15 H29 0.9900 .
C15 H30 0.9900 .
C16 H31 0.9900 .
C16 H32 0.9900 .
C17 C18 1.459(16) .
C17 H33 0.9900 .
C17 H34 0.9900 .
C18 H35 0.9900 .
C18 H36 0.9900 .
C19 C20 1.470(16) .
C19 H37 0.9900 .
C19 H38 0.9900 .
C20 H39 0.9900 .
C20 H40 0.9900 .
C21 C22 1.509(16) .
C21 H41 0.9900 .
C21 H42 0.9900 .
C22 H43 0.9900 .
C22 H44 0.9900 .
C23 C24 1.489(15) .
C23 H45 0.9900 .
C23 H46 0.9900 .
C24 H47 0.9900 .
C24 H48 0.9900 .
C25 C26 1.493(16) .
C25 H49 0.9900 .
C25 H50 0.9900 .
C26 H51 0.9900 .
C26 H52 0.9900 .
C27 C28 1.420(15) .
C27 H53 0.9900 .
C27 H54 0.9900 .
C28 H55 0.9900 .
C28 H56 0.9900 .
C29 C30 1.452(16) .
C29 H57 0.9900 .
C29 H58 0.9900 .
C30 H59 0.9900 .
C30 H60 0.9900 .
C31 C32 1.377(19) .
C31 H61 0.9900 .
C31 H62 0.9900 .
C32 H63 0.9900 .
C32 H64 0.9900 .
C33 C34 1.424(17) .
C33 H65 0.9900 .
C33 H66 0.9900 .
C34 H67 0.9900 .
C34 H68 0.9900 .
C35 C36 1.450(17) .
C35 H69 0.9900 .
C35 H70 0.9900 .
C36 H71 0.9900 .
C36 H72 0.9900 .
C37 C38 1.483(15) .
C37 H73 0.9900 .
C37 H74 0.9900 .
C38 H75 0.9900 .
C38 H76 0.9900 .
C39 C40 1.483(17) .
C39 H77 0.9900 .
C39 H78 0.9900 .
C40 H79 0.9900 .
C40 H80 0.9900 .
C41 C42 1.485(15) .
C41 H81 0.9900 .
C41 H82 0.9900 .
C42 H83 0.9900 .
C42 H84 0.9900 .
C43 C44 1.488(16) .
C43 H85 0.9900 .
C43 H86 0.9900 .
C44 H87 0.9900 .
C44 H88 0.9900 .
C45 C46 1.518(16) .
C45 H89 0.9900 .
C45 H90 0.9900 .
C46 H91 0.9900 .
C46 H92 0.9900 .
O51 C48 1.226(16) .
C47 C48 1.497(19) .
C47 H97 0.9800 .
C47 H98 0.9800 .
C47 H99 0.9800 .
C48 C49 1.469(17) .
C49 H100 0.9800 .
C49 H101 0.9800 .
C49 H102 0.9800 .
O52 C51 1.229(16) .
C50 C51 1.497(19) .
C50 H103 0.9800 .
C50 H104 0.9800 .
C50 H105 0.9800 .
C51 C52 1.478(17) .
C52 H106 0.9800 .
C52 H107 0.9800 .
C52 H108 0.9800 .
C53 C54 1.479(15) .
C53 H93 0.9900 .
C53 H94 0.9900 .
C54 H95 0.9900 .
C54 H96 0.9900 .

loop_
_geom_torsion_atom_site_label_1
_geom_torsion_atom_site_label_2
_geom_torsion_atom_site_label_3
_geom_torsion_atom_site_label_4
_geom_torsion
_geom_torsion_site_symmetry_1
Pt1 O2 N1 O3 -173.4(7) .
Pt1 O2 N1 Pt2 8.8(10) .
Pt2 O4 N2 O5 174.7(8) .
Pt2 O4 N2 Pt3 -7.9(11) .
Pt3 O6 N3 O7 -177.5(7) .
Pt3 O6 N3 Pt1 3.7(10) .
Ag2 O9 N4 O8 -0.3(12) .
Ag2 O9 N4 Pt1 -176.4(4) .
Ag3 O11 N5 O10 113.4(12) .
Ag3 O11 N5 Pt2 -68.9(12) .
Pt4 O27 N7 O28 177.8(7) .
Pt4 O27 N7 Pt5 1.0(11) .
Pt5 O29 N8 O30 -176.6(7) .
Pt5 O29 N8 Pt6 4.4(11) .
Pt6 O31 N9 O32 -175.8(7) .
Pt6 O31 N9 Pt4 2.5(10) .
Ag4 O34 N10 O33 6.0(13) .
Ag4 O34 N10 Pt4 -171.8(4) .
Ag1 O36 N11 O35 90.9(14) 1_545
Ag1 O36 N11 Pt5 -90.6(10) 1_545
C12 O14 C1 C2 -174.3(10) .
O14 C1 C2 O15 -66.4(13) .
C3 O15 C2 C1 -84.9(13) .
C2 O15 C3 C4 -179.5(10) .
C5 O16 C4 C3 176.3(10) .
O15 C3 C4 O16 -66.5(13) .
C4 O16 C5 C6 166.3(11) .
C7 O17 C6 C5 -175.1(12) .
O16 C5 C6 O17 67.0(14) .
C6 O17 C7 C8 -164.2(12) .
C9 O18 C8 C7 -92.5(18) .
O17 C7 C8 O18 -65.2(17) .
C8 O18 C9 C10 175.3(14) .
C11 O19 C10 C9 -166.8(12) .
O18 C9 C10 O19 -64.1(19) .
C10 O19 C11 C12 174.4(12) .
C1 O14 C12 C11 -175.8(10) .
O19 C11 C12 O14 59.0(16) .
C24 O20 C13 C14 179.0(10) .
Ag2 O20 C13 C14 -38.4(12) .
C15 O21 C14 C13 79.9(13) .
O20 C13 C14 O21 61.9(14) .
C14 O21 C15 C16 175.1(10) .
C17 O22 C16 C15 -168.0(9) .
O21 C15 C16 O22 64.4(12) .
C16 O22 C17 C18 175.1(10) .
C19 O23 C18 C17 -169.7(10) .
O22 C17 C18 O23 -61.6(12) .
C18 O23 C19 C20 179.6(10) .
C21 O24 C20 C19 75.8(13) .
O23 C19 C20 O24 61.8(14) .
C20 O24 C21 C22 173.8(9) .
C23 O25 C22 C21 -168.8(9) .
O24 C21 C22 O25 62.7(12) .
C22 O25 C23 C24 178.9(9) .
C13 O20 C24 C23 -173.4(10) .
Ag2 O20 C24 C23 45.1(12) .
O25 C23 C24 O20 -60.2(12) .
C36 O39 C25 C26 -178.6(10) .
C27 O40 C26 C25 -175.0(9) .
O39 C25 C26 O40 69.2(13) .
C26 O40 C27 C28 165.7(10) .
C29 O41 C28 C27 -165.7(10) .
O40 C27 C28 O41 -64.7(12) .
C28 O41 C29 C30 173.8(11) .
C31 O42 C30 C29 177.8(11) .
O41 C29 C30 O42 69.6(14) .
C30 O42 C31 C32 80.4(16) .
O42 C31 C32 O43 66(2) .
C33 O43 C32 C31 70(2) .
C32 O43 C33 C34 168.2(12) .
C35 O44 C34 C33 -155.5(12) .
O43 C33 C34 O44 57.0(16) .
C34 O44 C35 C36 174.5(10) .
C25 O39 C36 C35 -175.9(11) .
O44 C35 C36 O39 -57.8(14) .
C54 O45 C37 C38 -176.6(10) .
Ag4 O45 C37 C38 -35.4(12) .
C39 O46 C38 C37 77.7(12) .
O45 C37 C38 O46 61.5(13) .
C38 O46 C39 C40 173.9(10) .
C41 O47 C40 C39 -165.7(10) .
O46 C39 C40 O47 62.5(12) .
C40 O47 C41 C42 -179.6(10) .
C43 O48 C42 C41 -171.3(10) .
O47 C41 C42 O48 -63.8(12) .
C42 O48 C43 C44 179.9(9) .
C45 O49 C44 C43 80.2(12) .
O48 C43 C44 O49 62.0(13) .
C44 O49 C45 C46 175.8(9) .
C53 O50 C46 C45 -175.4(9) .
O49 C45 C46 O50 62.7(11) .
C46 O50 C53 C54 176.1(9) .
C37 O45 C54 C53 -169.9(10) .
Ag4 O45 C54 C53 49.7(11) .
O50 C53 C54 O45 -59.6(12) .
